data_4312928
loop_
_publ_author_name
'Dirk Walther'
'Stefan Liesicke'
'Lars B\"ottcher'
'Reinald Fischer'
'Helmar G\"orls'
'Gavin Vaughan'

_publ_contact_author
;
         Dirk Walther
         Friedrich-Schiller-Universit\"at Jena
         Institut f\"ur Anorganische und Analytische Chemie
         August-Bebel-Str. 2
         D-07743 Jena
         Germany
;
_publ_contact_author_email 'cdw@rz.uni-jena.de.de '
_publ_contact_author_fax '03641 9-48102 '
_publ_contact_author_phone '03641 9-48110 '
_publ_section_title
;
 Metal Complexes with 2,3-Bis(diphenylphosphino)-1,4-diazadiene Ligands:
 Synthesis, Structures, and an Intramolecular Metal-Mediated [4 + 2]
 Cycloaddition Employing a Benzene Ring as a Dienophile
;
_journal_name_full 'Inorganic Chemistry'
_journal_page_first 625
_journal_page_last 632
_journal_paper_doi 10.1021/ic020534w
_journal_volume 42
_journal_year 2003
_chemical_formula_sum 'C48 H42 Mo N2 O4 P2'
_chemical_formula_weight 868.72
_chemical_name_systematic
;
  ?
;
_space_group_IT_number 14
_symmetry_cell_setting monoclinic
_symmetry_space_group_name_Hall '-P 2yn'
_symmetry_space_group_name_H-M 'P 1 21/n 1'
_atom_sites_solution_hydrogens geom
_atom_sites_solution_primary direct
_atom_sites_solution_secondary difmap
_audit_creation_method SHELXL-97
_cell_angle_alpha 90.00
_cell_angle_beta 95.692(1)
_cell_angle_gamma 90.00
_cell_formula_units_Z 4
_cell_length_a 9.8386(2)
_cell_length_b 21.4220(5)
_cell_length_c 20.0408(3)
_cell_measurement_temperature 183(2)
_cell_volume 4203.02(14)
_computing_cell_refinement DENZO
_computing_data_collection COLLECT
_computing_data_reduction DENZO
_computing_molecular_graphics SHELXTL/PC
_computing_publication_material SHELXL-97
_computing_structure_refinement 'SHELXL-97 (Sheldrick, 1997)'
_computing_structure_solution 'SHELXS-97 (Sheldrick, 1990)'
_diffrn_ambient_temperature 183(2)
_diffrn_measured_fraction_theta_full 0.974
_diffrn_measured_fraction_theta_max 0.974
_diffrn_measurement_device_type KappaCCD
_diffrn_measurement_method 'phi- + omega-scan'
_diffrn_radiation_monochromator graphite
_diffrn_radiation_source 'fine-focus sealed tube'
_diffrn_radiation_type MoK\a
_diffrn_radiation_wavelength 0.71073
_diffrn_reflns_av_R_equivalents 0.0302
_diffrn_reflns_av_sigmaI/netI 0.0538
_diffrn_reflns_limit_h_max 12
_diffrn_reflns_limit_h_min -12
_diffrn_reflns_limit_k_max 27
_diffrn_reflns_limit_k_min -26
_diffrn_reflns_limit_l_max 25
_diffrn_reflns_limit_l_min -26
_diffrn_reflns_number 16891
_diffrn_reflns_theta_full 27.47
_diffrn_reflns_theta_max 27.47
_diffrn_reflns_theta_min 2.22
_exptl_absorpt_coefficient_mu 0.435
_exptl_absorpt_correction_T_max 0.9661
_exptl_absorpt_correction_T_min 0.9578
_exptl_crystal_colour black-purple
_exptl_crystal_density_diffrn 1.373
_exptl_crystal_density_method 'not measured'
_exptl_crystal_description prism
_exptl_crystal_F_000 1792
_exptl_crystal_size_max 0.10
_exptl_crystal_size_mid 0.09
_exptl_crystal_size_min 0.08
_refine_diff_density_max 0.600
_refine_diff_density_min -0.506
_refine_diff_density_rms 0.068
_refine_ls_extinction_method none
_refine_ls_goodness_of_fit_ref 1.023
_refine_ls_hydrogen_treatment mixed
_refine_ls_matrix_type full
_refine_ls_number_parameters 514
_refine_ls_number_reflns 9380
_refine_ls_number_restraints 0
_refine_ls_restrained_S_all 1.023
_refine_ls_R_factor_all 0.0594
_refine_ls_R_factor_gt 0.0385
_refine_ls_shift/su_max 0.001
_refine_ls_shift/su_mean 0.000
_refine_ls_structure_factor_coef Fsqd
_refine_ls_weighting_details 'calc w=1/[\s^2^(Fo^2^)+(0.0459P)^2^+1.6750P] where P=(Fo^2^+2Fc^2^)/3'
_refine_ls_weighting_scheme calc
_refine_ls_wR_factor_gt 0.0904
_refine_ls_wR_factor_ref 0.1000
_reflns_number_gt 7220
_reflns_number_total 9380
_reflns_threshold_expression >2sigma(I)
_cod_data_source_file ic020534w_1.cif
_cod_data_source_block FO1565
_cod_depositor_comments
;
The following automatic conversions were performed:
data name '_publ_contact_autor' replaced with '_publ_contact_author'
as specified in the replacement file
'/home/antanas/src/cod-tools/trunk/data/replacement-values/replacement_tags.lst'.

Automatic conversion script
Id: cif_correct_tags 4998 2017-03-02 13:24:31Z antanas 
;
_cod_original_cell_volume 4203.0(1)
_cod_database_code 4312928

loop_
_symmetry_equiv_pos_as_xyz
'x, y, z'
'-x+1/2, y+1/2, -z+1/2'
'-x, -y, -z'
'x-1/2, -y-1/2, z-1/2'

loop_
_atom_site_label
_atom_site_type_symbol
_atom_site_fract_x
_atom_site_fract_y
_atom_site_fract_z
_atom_site_U_iso_or_equiv
_atom_site_adp_type
_atom_site_occupancy
_atom_site_symmetry_multiplicity
_atom_site_calc_flag
_atom_site_refinement_flags
_atom_site_disorder_assembly
_atom_site_disorder_group
Mo Mo 0.18815(2) 0.942367(9) 0.224744(10) 0.02368(7) Uani 1 1 d . . .
P1 P 0.28495(6) 0.85738(3) 0.15829(3) 0.02260(14) Uani 1 1 d . . .
P2 P 0.49661(7) 0.79325(3) 0.35480(3) 0.02576(14) Uani 1 1 d . . .
O1 O 0.3973(2) 1.04967(9) 0.19720(11) 0.0500(5) Uani 1 1 d . . .
O2 O 0.0167(2) 1.01092(11) 0.10721(11) 0.0540(6) Uani 1 1 d . . .
O3 O -0.0823(2) 0.86478(10) 0.24082(10) 0.0464(5) Uani 1 1 d . . .
O4 O 0.0861(2) 1.03178(11) 0.33384(11) 0.0553(6) Uani 1 1 d . . .
N1 N 0.3206(2) 0.88401(9) 0.30131(9) 0.0229(4) Uani 1 1 d . . .
N2 N 0.5721(2) 0.84791(9) 0.20621(9) 0.0243(4) Uani 1 1 d . . .
C1 C 0.4158(2) 0.84565(11) 0.28770(11) 0.0222(5) Uani 1 1 d . . .
C2 C 0.4461(2) 0.84537(10) 0.21508(11) 0.0218(5) Uani 1 1 d . . .
C3 C 0.1986(2) 0.78195(11) 0.16083(11) 0.0250(5) Uani 1 1 d . . .
C4 C 0.0663(3) 0.77703(13) 0.12864(13) 0.0340(6) Uani 1 1 d . . .
H4A H 0.0237 0.8125 0.1071 0.041 Uiso 1 1 calc R . .
C5 C -0.0024(3) 0.72096(14) 0.12803(15) 0.0415(7) Uani 1 1 d . . .
H5A H -0.0917 0.7177 0.1055 0.050 Uiso 1 1 calc R . .
C6 C 0.0578(3) 0.66957(13) 0.15998(15) 0.0426(7) Uani 1 1 d . . .
H6A H 0.0098 0.6310 0.1592 0.051 Uiso 1 1 calc R . .
C7 C 0.1871(3) 0.67374(13) 0.19300(15) 0.0402(7) Uani 1 1 d . . .
H7A H 0.2276 0.6384 0.2158 0.048 Uiso 1 1 calc R . .
C8 C 0.2583(3) 0.72993(12) 0.19290(12) 0.0313(6) Uani 1 1 d . . .
H8A H 0.3482 0.7326 0.2149 0.038 Uiso 1 1 calc R . .
C9 C 0.3232(2) 0.86417(12) 0.07176(11) 0.0260(5) Uani 1 1 d . . .
C10 C 0.3601(3) 0.92224(13) 0.04845(12) 0.0357(6) Uani 1 1 d . . .
H10A H 0.3652 0.9573 0.0777 0.043 Uiso 1 1 calc R . .
C11 C 0.3895(3) 0.92917(16) -0.01733(14) 0.0495(8) Uani 1 1 d . . .
H11A H 0.4161 0.9688 -0.0329 0.059 Uiso 1 1 calc R . .
C12 C 0.3802(3) 0.87895(17) -0.06023(13) 0.0501(8) Uani 1 1 d . . .
H12A H 0.4014 0.8839 -0.1052 0.060 Uiso 1 1 calc R . .
C13 C 0.3405(3) 0.82185(16) -0.03836(13) 0.0462(8) Uani 1 1 d . . .
H13A H 0.3330 0.7874 -0.0683 0.055 Uiso 1 1 calc R . .
C14 C 0.3112(3) 0.81412(14) 0.02747(12) 0.0362(6) Uani 1 1 d . . .
H14A H 0.2828 0.7745 0.0423 0.043 Uiso 1 1 calc R . .
C15 C 0.2914(2) 0.89078(11) 0.37076(11) 0.0231(5) Uani 1 1 d . . .
C16 C 0.3500(3) 0.94135(11) 0.40746(12) 0.0268(5) Uani 1 1 d . . .
C17 C 0.3183(3) 0.94932(12) 0.47262(12) 0.0323(6) Uani 1 1 d . . .
H17A H 0.3579 0.9833 0.4980 0.039 Uiso 1 1 calc R . .
C18 C 0.2310(3) 0.90957(13) 0.50203(12) 0.0330(6) Uani 1 1 d . . .
C19 C 0.1722(3) 0.86072(12) 0.46346(12) 0.0296(6) Uani 1 1 d . . .
H19A H 0.1098 0.8339 0.4826 0.036 Uiso 1 1 calc R . .
C20 C 0.2013(2) 0.84970(11) 0.39785(11) 0.0254(5) Uani 1 1 d . . .
C21 C 0.4435(3) 0.98719(13) 0.37785(13) 0.0360(6) Uani 1 1 d . . .
H21A H 0.4736 1.0187 0.4115 0.054 Uiso 1 1 calc R . .
H21B H 0.3944 1.0076 0.3388 0.054 Uiso 1 1 calc R . .
H21C H 0.5231 0.9650 0.3639 0.054 Uiso 1 1 calc R . .
C22 C 0.2018(4) 0.91956(15) 0.57407(13) 0.0464(8) Uani 1 1 d . . .
H22A H 0.2522 0.9562 0.5924 0.070 Uiso 1 1 calc R . .
H22B H 0.2305 0.8827 0.6007 0.070 Uiso 1 1 calc R . .
H22C H 0.1036 0.9263 0.5757 0.070 Uiso 1 1 calc R . .
C23 C 0.1381(3) 0.79435(12) 0.36039(12) 0.0321(6) Uani 1 1 d . . .
H23A H 0.0790 0.7720 0.3889 0.048 Uiso 1 1 calc R . .
H23B H 0.2104 0.7663 0.3482 0.048 Uiso 1 1 calc R . .
H23C H 0.0838 0.8087 0.3196 0.048 Uiso 1 1 calc R . .
C24 C 0.6274(2) 0.85215(11) 0.14315(11) 0.0244(5) Uani 1 1 d . . .
C25 C 0.6912(2) 0.90800(12) 0.12797(12) 0.0277(5) Uani 1 1 d . . .
C26 C 0.7562(3) 0.91105(13) 0.06958(13) 0.0349(6) Uani 1 1 d . . .
H26A H 0.7976 0.9492 0.0583 0.042 Uiso 1 1 calc R . .
C27 C 0.7626(3) 0.85996(14) 0.02725(13) 0.0399(7) Uani 1 1 d . . .
C28 C 0.7022(3) 0.80529(13) 0.04499(12) 0.0361(6) Uani 1 1 d . . .
H28A H 0.7072 0.7699 0.0168 0.043 Uiso 1 1 calc R . .
C29 C 0.6342(3) 0.79953(12) 0.10240(11) 0.0291(5) Uani 1 1 d . . .
C30 C 0.6891(3) 0.96409(13) 0.17335(14) 0.0363(6) Uani 1 1 d . . .
H30A H 0.7379 0.9987 0.1544 0.054 Uiso 1 1 calc R . .
H30B H 0.7338 0.9536 0.2178 0.054 Uiso 1 1 calc R . .
H30C H 0.5944 0.9764 0.1773 0.054 Uiso 1 1 calc R . .
C31 C 0.8340(4) 0.86454(19) -0.03637(17) 0.0693(11) Uani 1 1 d . . .
H31A H 0.8711 0.9067 -0.0403 0.104 Uiso 1 1 calc R . .
H31B H 0.7685 0.8558 -0.0753 0.104 Uiso 1 1 calc R . .
H31C H 0.9086 0.8341 -0.0346 0.104 Uiso 1 1 calc R . .
C32 C 0.5736(3) 0.73840(12) 0.11976(13) 0.0358(6) Uani 1 1 d . . .
H32A H 0.5297 0.7428 0.1613 0.054 Uiso 1 1 calc R . .
H32B H 0.6459 0.7068 0.1260 0.054 Uiso 1 1 calc R . .
H32C H 0.5056 0.7255 0.0834 0.054 Uiso 1 1 calc R . .
C33 C 0.6268(3) 0.84327(12) 0.39866(12) 0.0295(5) Uani 1 1 d . . .
C34 C 0.7185(3) 0.88002(13) 0.36698(13) 0.0333(6) Uani 1 1 d . . .
H34A H 0.7102 0.8832 0.3195 0.040 Uiso 1 1 calc R . .
C35 C 0.8222(3) 0.91204(15) 0.40506(16) 0.0464(7) Uani 1 1 d . . .
H35A H 0.8862 0.9360 0.3834 0.056 Uiso 1 1 calc R . .
C36 C 0.8322(3) 0.90908(17) 0.47411(16) 0.0538(9) Uani 1 1 d . . .
H36A H 0.9024 0.9314 0.4999 0.065 Uiso 1 1 calc R . .
C37 C 0.7411(4) 0.87390(16) 0.50568(14) 0.0530(9) Uani 1 1 d . . .
H37A H 0.7478 0.8723 0.5533 0.064 Uiso 1 1 calc R . .
C38 C 0.6396(3) 0.84080(14) 0.46842(12) 0.0392(7) Uani 1 1 d . . .
H38A H 0.5778 0.8161 0.4907 0.047 Uiso 1 1 calc R . .
C39 C 0.5966(3) 0.73532(11) 0.31291(11) 0.0258(5) Uani 1 1 d . . .
C40 C 0.5399(3) 0.67581(12) 0.30713(13) 0.0348(6) Uani 1 1 d . . .
H40A H 0.4513 0.6689 0.3206 0.042 Uiso 1 1 calc R . .
C41 C 0.6105(3) 0.62659(13) 0.28208(14) 0.0439(7) Uani 1 1 d . . .
H41A H 0.5690 0.5866 0.2771 0.053 Uiso 1 1 calc R . .
C42 C 0.7408(3) 0.63552(14) 0.26432(13) 0.0434(7) Uani 1 1 d . . .
H42A H 0.7897 0.6017 0.2474 0.052 Uiso 1 1 calc R . .
C43 C 0.8000(3) 0.69404(14) 0.27123(12) 0.0381(6) Uani 1 1 d . . .
H43A H 0.8902 0.7002 0.2595 0.046 Uiso 1 1 calc R . .
C44 C 0.7289(3) 0.74351(13) 0.29502(12) 0.0309(6) Uani 1 1 d . . .
H44A H 0.7705 0.7835 0.2993 0.037 Uiso 1 1 calc R . .
C45 C 0.3303(3) 1.00781(12) 0.20776(12) 0.0313(6) Uani 1 1 d . . .
C46 C 0.0786(3) 0.98532(13) 0.15107(13) 0.0328(6) Uani 1 1 d . . .
C47 C 0.0188(3) 0.88973(12) 0.23628(12) 0.0310(6) Uani 1 1 d . . .
C48 C 0.1233(3) 0.99940(13) 0.29325(13) 0.0343(6) Uani 1 1 d . . .

loop_
_atom_site_aniso_label
_atom_site_aniso_U_11
_atom_site_aniso_U_22
_atom_site_aniso_U_33
_atom_site_aniso_U_23
_atom_site_aniso_U_13
_atom_site_aniso_U_12
Mo 0.02387(12) 0.02331(12) 0.02406(11) 0.00139(8) 0.00341(8) 0.00170(9)
P1 0.0239(3) 0.0236(3) 0.0201(3) 0.0011(2) 0.0014(2) -0.0014(2)
P2 0.0269(3) 0.0294(3) 0.0216(3) 0.0052(2) 0.0052(2) 0.0029(3)
O1 0.0496(13) 0.0328(11) 0.0706(14) -0.0023(10) 0.0210(11) -0.0112(10)
O2 0.0482(13) 0.0561(14) 0.0547(13) 0.0274(11) -0.0108(11) -0.0024(11)
O3 0.0288(11) 0.0595(14) 0.0516(12) 0.0147(10) 0.0076(9) -0.0064(10)
O4 0.0667(16) 0.0541(14) 0.0467(12) -0.0100(11) 0.0138(11) 0.0208(12)
N1 0.0237(10) 0.0242(10) 0.0210(9) -0.0005(8) 0.0035(8) -0.0010(8)
N2 0.0260(11) 0.0264(11) 0.0214(9) 0.0003(8) 0.0059(8) 0.0001(8)
C1 0.0207(12) 0.0245(12) 0.0216(11) 0.0010(9) 0.0022(9) -0.0033(9)
C2 0.0262(13) 0.0184(11) 0.0212(10) 0.0006(9) 0.0039(9) 0.0000(9)
C3 0.0256(13) 0.0273(13) 0.0225(11) -0.0025(10) 0.0045(9) -0.0026(10)
C4 0.0277(14) 0.0333(14) 0.0409(14) -0.0021(12) 0.0026(11) -0.0013(11)
C5 0.0267(15) 0.0419(17) 0.0564(17) -0.0111(14) 0.0064(13) -0.0088(13)
C6 0.0385(17) 0.0301(15) 0.0626(18) -0.0092(14) 0.0216(14) -0.0111(13)
C7 0.0442(17) 0.0245(14) 0.0539(17) 0.0045(12) 0.0148(14) -0.0010(12)
C8 0.0328(14) 0.0287(13) 0.0328(13) 0.0002(11) 0.0044(11) -0.0021(11)
C9 0.0236(13) 0.0341(14) 0.0198(11) 0.0010(10) -0.0001(9) -0.0012(11)
C10 0.0443(17) 0.0345(15) 0.0273(12) 0.0044(11) -0.0006(11) -0.0071(13)
C11 0.062(2) 0.054(2) 0.0310(14) 0.0129(14) -0.0004(14) -0.0166(16)
C12 0.059(2) 0.070(2) 0.0206(12) 0.0060(14) 0.0024(13) -0.0078(17)
C13 0.055(2) 0.059(2) 0.0244(13) -0.0090(13) 0.0013(12) -0.0035(16)
C14 0.0434(17) 0.0396(15) 0.0249(12) -0.0015(11) 0.0007(11) -0.0044(13)
C15 0.0236(12) 0.0257(12) 0.0201(10) 0.0008(9) 0.0020(9) 0.0026(10)
C16 0.0264(13) 0.0279(13) 0.0260(11) -0.0007(10) 0.0021(10) 0.0041(10)
C17 0.0379(15) 0.0315(14) 0.0271(12) -0.0039(11) 0.0012(11) 0.0011(12)
C18 0.0408(16) 0.0332(14) 0.0257(12) 0.0005(11) 0.0064(11) 0.0097(12)
C19 0.0318(14) 0.0323(14) 0.0260(12) 0.0061(10) 0.0093(10) 0.0045(11)
C20 0.0240(13) 0.0266(13) 0.0260(11) 0.0039(10) 0.0042(10) 0.0026(10)
C21 0.0361(15) 0.0358(15) 0.0360(14) -0.0043(12) 0.0036(12) -0.0086(12)
C22 0.067(2) 0.0461(17) 0.0283(13) -0.0041(13) 0.0143(14) 0.0018(16)
C23 0.0355(15) 0.0325(14) 0.0288(12) 0.0019(11) 0.0057(11) -0.0054(12)
C24 0.0211(12) 0.0324(13) 0.0199(10) 0.0032(10) 0.0030(9) 0.0005(10)
C25 0.0248(13) 0.0303(13) 0.0280(12) 0.0035(10) 0.0019(10) 0.0006(11)
C26 0.0335(15) 0.0382(15) 0.0333(13) 0.0092(12) 0.0057(11) -0.0051(12)
C27 0.0420(17) 0.0502(18) 0.0289(13) 0.0014(12) 0.0108(12) -0.0037(14)
C28 0.0415(16) 0.0428(16) 0.0252(12) -0.0064(11) 0.0095(11) -0.0025(13)
C29 0.0301(14) 0.0353(14) 0.0221(11) -0.0013(10) 0.0031(10) 0.0004(11)
C30 0.0385(16) 0.0293(14) 0.0422(15) 0.0023(12) 0.0094(12) 0.0000(12)
C31 0.090(3) 0.075(3) 0.0497(19) -0.0028(18) 0.041(2) -0.019(2)
C32 0.0483(17) 0.0312(14) 0.0287(12) -0.0035(11) 0.0084(12) -0.0020(12)
C33 0.0311(14) 0.0316(13) 0.0256(11) -0.0021(10) 0.0013(10) 0.0091(11)
C34 0.0317(14) 0.0360(15) 0.0318(13) -0.0051(11) 0.0013(11) 0.0010(12)
C35 0.0340(16) 0.0456(18) 0.0592(19) -0.0154(15) 0.0033(14) -0.0010(14)
C36 0.0435(19) 0.060(2) 0.0541(19) -0.0261(17) -0.0146(15) 0.0132(17)
C37 0.062(2) 0.063(2) 0.0306(14) -0.0139(15) -0.0118(15) 0.0214(18)
C38 0.0477(18) 0.0437(16) 0.0255(12) -0.0010(12) -0.0007(12) 0.0145(14)
C39 0.0298(13) 0.0271(13) 0.0201(11) 0.0048(10) 0.0009(9) 0.0050(10)
C40 0.0369(15) 0.0328(14) 0.0343(13) 0.0049(11) 0.0025(11) -0.0003(12)
C41 0.060(2) 0.0280(14) 0.0416(15) 0.0012(12) -0.0028(14) 0.0003(14)
C42 0.057(2) 0.0418(17) 0.0311(14) -0.0004(12) 0.0034(13) 0.0201(15)
C43 0.0393(16) 0.0457(17) 0.0304(13) 0.0029(12) 0.0092(12) 0.0108(13)
C44 0.0333(14) 0.0331(14) 0.0268(12) 0.0017(11) 0.0050(11) 0.0024(11)
C45 0.0325(15) 0.0288(14) 0.0331(13) -0.0036(11) 0.0055(11) 0.0036(12)
C46 0.0298(14) 0.0308(14) 0.0385(14) 0.0040(12) 0.0060(12) -0.0023(11)
C47 0.0294(15) 0.0350(14) 0.0289(12) 0.0052(11) 0.0047(11) 0.0060(12)
C48 0.0340(15) 0.0342(15) 0.0351(13) 0.0037(12) 0.0055(11) 0.0054(12)

loop_
_atom_type_symbol
_atom_type_description
_atom_type_scat_dispersion_real
_atom_type_scat_dispersion_imag
_atom_type_scat_source
C C 0.0033 0.0016 'International Tables Vol C Tables 4.2.6.8 and 6.1.1.4'
H H 0.0000 0.0000 'International Tables Vol C Tables 4.2.6.8 and 6.1.1.4'
N N 0.0061 0.0033 'International Tables Vol C Tables 4.2.6.8 and 6.1.1.4'
O O 0.0106 0.0060 'International Tables Vol C Tables 4.2.6.8 and 6.1.1.4'
P P 0.1023 0.0942 'International Tables Vol C Tables 4.2.6.8 and 6.1.1.4'
Mo Mo -1.6832 0.6857 'International Tables Vol C Tables 4.2.6.8 and 6.1.1.4'

loop_
_geom_angle_atom_site_label_1
_geom_angle_atom_site_label_2
_geom_angle_atom_site_label_3
_geom_angle
_geom_angle_site_symmetry_1
_geom_angle_site_symmetry_3
_geom_angle_publ_flag
C46 Mo C48 92.36(11) . . ?
C46 Mo C45 83.50(11) . . ?
C48 Mo C45 88.01(11) . . ?
C46 Mo C47 87.18(10) . . ?
C48 Mo C47 86.55(11) . . ?
C45 Mo C47 168.99(10) . . ?
C46 Mo N1 173.37(9) . . ?
C48 Mo N1 94.20(9) . . ?
C45 Mo N1 97.69(9) . . ?
C47 Mo N1 92.24(9) . . ?
C46 Mo P1 98.64(8) . . ?
C48 Mo P1 168.59(8) . . ?
C45 Mo P1 96.22(7) . . ?
C47 Mo P1 90.94(7) . . ?
N1 Mo P1 74.76(5) . . ?
C9 P1 C3 103.78(11) . . ?
C9 P1 C2 110.34(11) . . ?
C3 P1 C2 103.23(11) . . ?
C9 P1 Mo 125.19(9) . . ?
C3 P1 Mo 115.24(8) . . ?
C2 P1 Mo 96.92(7) . . ?
C33 P2 C39 103.56(11) . . ?
C33 P2 C1 102.82(11) . . ?
C39 P2 C1 106.61(10) . . ?
C1 N1 C15 118.66(19) . . ?
C1 N1 Mo 125.59(15) . . ?
C15 N1 Mo 115.74(14) . . ?
C2 N2 C24 126.1(2) . . ?
N1 C1 C2 114.9(2) . . ?
N1 C1 P2 119.66(16) . . ?
C2 C1 P2 125.38(17) . . ?
N2 C2 C1 115.0(2) . . ?
N2 C2 P1 133.39(17) . . ?
C1 C2 P1 110.32(16) . . ?
C8 C3 C4 119.0(2) . . ?
C8 C3 P1 123.11(19) . . ?
C4 C3 P1 117.87(19) . . ?
C5 C4 C3 120.2(3) . . ?
C4 C5 C6 120.3(3) . . ?
C7 C6 C5 120.3(3) . . ?
C6 C7 C8 119.7(3) . . ?
C3 C8 C7 120.3(3) . . ?
C10 C9 C14 119.0(2) . . ?
C10 C9 P1 118.58(19) . . ?
C14 C9 P1 122.38(19) . . ?
C11 C10 C9 120.1(3) . . ?
C12 C11 C10 120.3(3) . . ?
C13 C12 C11 120.2(3) . . ?
C12 C13 C14 120.2(3) . . ?
C13 C14 C9 120.2(3) . . ?
C20 C15 C16 121.8(2) . . ?
C20 C15 N1 120.1(2) . . ?
C16 C15 N1 118.0(2) . . ?
C17 C16 C15 118.2(2) . . ?
C17 C16 C21 119.7(2) . . ?
C15 C16 C21 122.2(2) . . ?
C16 C17 C18 122.3(2) . . ?
C17 C18 C19 117.9(2) . . ?
C17 C18 C22 120.3(3) . . ?
C19 C18 C22 121.8(2) . . ?
C18 C19 C20 122.6(2) . . ?
C19 C20 C15 117.3(2) . . ?
C19 C20 C23 119.4(2) . . ?
C15 C20 C23 123.3(2) . . ?
C25 C24 C29 121.0(2) . . ?
C25 C24 N2 117.8(2) . . ?
C29 C24 N2 120.7(2) . . ?
C26 C25 C24 118.5(2) . . ?
C26 C25 C30 120.3(2) . . ?
C24 C25 C30 121.1(2) . . ?
C27 C26 C25 121.9(2) . . ?
C28 C27 C26 117.8(2) . . ?
C28 C27 C31 121.3(3) . . ?
C26 C27 C31 120.9(3) . . ?
C27 C28 C29 122.9(2) . . ?
C28 C29 C24 117.8(2) . . ?
C28 C29 C32 120.4(2) . . ?
C24 C29 C32 121.9(2) . . ?
C38 C33 C34 118.7(3) . . ?
C38 C33 P2 116.7(2) . . ?
C34 C33 P2 124.45(19) . . ?
C35 C34 C33 120.0(3) . . ?
C36 C35 C34 120.2(3) . . ?
C37 C36 C35 120.2(3) . . ?
C38 C37 C36 120.2(3) . . ?
C37 C38 C33 120.8(3) . . ?
C40 C39 C44 118.0(2) . . ?
C40 C39 P2 115.36(19) . . ?
C44 C39 P2 126.0(2) . . ?
C41 C40 C39 121.1(3) . . ?
C42 C41 C40 120.1(3) . . ?
C41 C42 C43 119.6(3) . . ?
C42 C43 C44 120.5(3) . . ?
C43 C44 C39 120.7(3) . . ?
O1 C45 Mo 171.6(2) . . ?
O2 C46 Mo 178.6(2) . . ?
O3 C47 Mo 174.0(2) . . ?
O4 C48 Mo 178.9(2) . . ?

loop_
_geom_bond_atom_site_label_1
_geom_bond_atom_site_label_2
_geom_bond_distance
_geom_bond_site_symmetry_2
_geom_bond_publ_flag
Mo C46 1.968(3) . ?
Mo C48 1.990(3) . ?
Mo C45 2.033(3) . ?
Mo C47 2.044(3) . ?
Mo N1 2.2844(19) . ?
Mo P1 2.4994(6) . ?
P1 C9 1.817(2) . ?
P1 C3 1.828(2) . ?
P1 C2 1.876(2) . ?
P2 C33 1.827(3) . ?
P2 C39 1.838(2) . ?
P2 C1 1.868(2) . ?
O1 C45 1.145(3) . ?
O2 C46 1.157(3) . ?
O3 C47 1.141(3) . ?
O4 C48 1.156(3) . ?
N1 C1 1.295(3) . ?
N1 C15 1.456(3) . ?
N2 C2 1.271(3) . ?
N2 C24 1.427(3) . ?
C1 C2 1.514(3) . ?
C3 C8 1.387(4) . ?
C3 C4 1.398(4) . ?
C4 C5 1.378(4) . ?
C5 C6 1.377(4) . ?
C6 C7 1.378(4) . ?
C7 C8 1.393(4) . ?
C9 C10 1.390(4) . ?
C9 C14 1.389(4) . ?
C10 C11 1.385(4) . ?
C11 C12 1.374(4) . ?
C12 C13 1.369(4) . ?
C13 C14 1.388(4) . ?
C15 C20 1.397(3) . ?
C15 C16 1.401(3) . ?
C16 C17 1.383(3) . ?
C16 C21 1.507(4) . ?
C17 C18 1.382(4) . ?
C18 C19 1.392(4) . ?
C18 C22 1.515(3) . ?
C19 C20 1.393(3) . ?
C20 C23 1.504(3) . ?
C24 C25 1.398(3) . ?
C24 C29 1.397(3) . ?
C25 C26 1.390(3) . ?
C25 C30 1.508(4) . ?
C26 C27 1.390(4) . ?
C27 C28 1.376(4) . ?
C27 C31 1.519(4) . ?
C28 C29 1.393(3) . ?
C29 C32 1.494(4) . ?
C33 C38 1.392(3) . ?
C33 C34 1.397(4) . ?
C34 C35 1.393(4) . ?
C35 C36 1.379(4) . ?
C36 C37 1.373(5) . ?
C37 C38 1.382(4) . ?
C39 C40 1.392(4) . ?
C39 C44 1.395(4) . ?
C40 C41 1.384(4) . ?
C41 C42 1.378(4) . ?
C42 C43 1.383(4) . ?
C43 C44 1.381(4) . ?
